data_2311680
loop_
_publ_author_name
'Carletta, Andrea'
'Tilborg, Ana\"elle'
'Moineaux, Laurence'
'de Ruyck, J\'er\^ome'
'Basile, Livia'
'Salerno, Loredana'
'Romeo, Giuseppe'
'Wouters, Johan'
'Guccione, Salvatore'

_publ_section_title
;
 How does binding of imidazole-based inhibitors to heme oxygenase-1
 influence their conformation? Insights combining crystal structures and
 molecular modelling.
;
_journal_issue 'Pt 4'
_journal_name_full 'Acta crystallographica Section B, Structural science, crystal engineering and materials'
_journal_page_first 447
_journal_page_last 454
_journal_paper_doi 10.1107/S2052520615010410
_journal_volume 71
_journal_year 2015
_chemical_formula_moiety 'C11 H9 N3 O3, 3(H2 O)'
_chemical_formula_sum 'C11 H15 N3 O6'
_chemical_formula_weight 285.26
_space_group_IT_number 2
_space_group_name_Hall '-P 1'
_space_group_name_H-M_alt 'P -1'
_symmetry_cell_setting triclinic
_symmetry_space_group_name_H-M 'P -1'
_atom_sites_solution_hydrogens geom
_atom_sites_solution_primary direct
_atom_sites_solution_secondary difmap
_audit_creation_method SHELXL-97
_cell_angle_alpha 89.438(5)
_cell_angle_beta 86.904(4)
_cell_angle_gamma 82.072(4)
_cell_formula_units_Z 2
_cell_length_a 7.0408(3)
_cell_length_b 8.4596(5)
_cell_length_c 11.4455(7)
_cell_measurement_reflns_used 3247
_cell_measurement_temperature 293(2)
_cell_measurement_theta_max 27.0040
_cell_measurement_theta_min 3.5350
_cell_volume 674.22(6)
_computing_cell_refinement
;
CrysAlisPro, Agilent Technologies,
Version 1.171.36.28 (release 01-02-2013 CrysAlis171 .NET)
(compiled Feb  1 2013,16:14:44)
;
_computing_data_collection
;
CrysAlisPro, Agilent Technologies,
Version 1.171.36.28 (release 01-02-2013 CrysAlis171 .NET)
(compiled Feb  1 2013,16:14:44)
;
_computing_data_reduction
;
CrysAlisPro, Agilent Technologies,
Version 1.171.36.28 (release 01-02-2013 CrysAlis171 .NET)
(compiled Feb  1 2013,16:14:44)
;
_computing_structure_refinement 'SHELXL-97 (Sheldrick, 1997)'
_diffrn_ambient_temperature 293(2)
_diffrn_detector_area_resol_mean 10.3712
_diffrn_measured_fraction_theta_full 0.9978
_diffrn_measured_fraction_theta_max 0.7986
_diffrn_measurement_device_type 'Xcalibur, Ruby, Gemini ultra'
_diffrn_measurement_method '\w scans'
_diffrn_radiation_monochromator graphite
_diffrn_radiation_source 'fine-focus sealed tube'
_diffrn_radiation_type MoK\a
_diffrn_radiation_wavelength 0.71073
_diffrn_reflns_av_R_equivalents 0.0246
_diffrn_reflns_av_sigmaI/netI 0.0260
_diffrn_reflns_limit_h_max 9
_diffrn_reflns_limit_h_min -9
_diffrn_reflns_limit_k_max 10
_diffrn_reflns_limit_k_min -11
_diffrn_reflns_limit_l_max 14
_diffrn_reflns_limit_l_min -15
_diffrn_reflns_number 9754
_diffrn_reflns_theta_full 25.6602
_diffrn_reflns_theta_max 28.13
_diffrn_reflns_theta_min 3.34
_exptl_absorpt_coefficient_mu 0.116
_exptl_absorpt_correction_T_max 1.00000
_exptl_absorpt_correction_T_min 0.80898
_exptl_absorpt_correction_type multi-scan
_exptl_absorpt_process_details
;
CrysAlisPro, Agilent Technologies,
Version 1.171.36.28 (release 01-02-2013 CrysAlis171 .NET)
(compiled Feb  1 2013,16:14:44)
Empirical absorption correction using spherical harmonics,
 implemented in SCALE3 ABSPACK scaling algorithm.
;
_exptl_crystal_colour colourless
_exptl_crystal_density_diffrn 1.405
_exptl_crystal_density_method 'not measured'
_exptl_crystal_description needle-like
_exptl_crystal_F_000 300
_exptl_crystal_size_max 0.45
_exptl_crystal_size_mid 0.32
_exptl_crystal_size_min 0.10
_refine_diff_density_max 0.153
_refine_diff_density_min -0.279
_refine_ls_extinction_method none
_refine_ls_goodness_of_fit_ref 1.052
_refine_ls_hydrogen_treatment constr
_refine_ls_matrix_type full
_refine_ls_number_parameters 181
_refine_ls_number_reflns 2860
_refine_ls_number_restraints 0
_refine_ls_restrained_S_all 1.052
_refine_ls_R_factor_all 0.0633
_refine_ls_R_factor_gt 0.0459
_refine_ls_shift/su_max 0.000
_refine_ls_shift/su_mean 0.000
_refine_ls_structure_factor_coef Fsqd
_refine_ls_weighting_details 'calc w=1/[\s^2^(Fo^2^)+(0.0525P)^2^+0.1757P] where P=(Fo^2^+2Fc^2^)/3'
_refine_ls_weighting_scheme calc
_refine_ls_wR_factor_gt 0.1130
_refine_ls_wR_factor_ref 0.1225
_reflns_number_gt 2238
_reflns_number_total 2860
_reflns_threshold_expression >2sigma(I)
_cod_data_source_file lo5002sup1.cif
_cod_data_source_block 1c3H2O
_cod_original_sg_symbol_H-M P-1
_cod_database_code 2311680

loop_
_symmetry_equiv_pos_as_xyz
'x, y, z'
'-x, -y, -z'

loop_
_atom_site_type_symbol
_atom_site_label
_atom_site_fract_x
_atom_site_fract_y
_atom_site_fract_z
_atom_site_U_iso_or_equiv
_atom_site_adp_type
_atom_site_calc_flag
_atom_site_refinement_flags
_atom_site_occupancy
_atom_site_symmetry_multiplicity
N N1 0.46324(19) 0.57267(17) 0.65054(12) 0.0414(4) Uani d . 1 1
N N2 0.2276(2) 0.4374(2) 0.61396(15) 0.0563(4) Uani d . 1 1
N N3 1.2329(2) 0.81633(18) 1.07608(14) 0.0454(4) Uani d . 1 1
O O1 0.47025(16) 0.60934(15) 0.88362(11) 0.0485(3) Uani d . 1 1
O O2 1.2617(2) 0.7520(2) 1.17057(13) 0.0706(5) Uani d . 1 1
O O3 1.33078(19) 0.91217(17) 1.03256(13) 0.0591(4) Uani d . 1 1
C C1 0.3947(3) 0.4327(2) 0.65951(17) 0.0526(5) Uani d . 1 1
H H1 0.4588 0.3423 0.6943 0.063 Uiso calc R 1 1
C C3 0.1868(3) 0.5896(2) 0.57362(17) 0.0537(5) Uani d . 1 1
H H3 0.0761 0.6294 0.5362 0.064 Uiso calc R 1 1
C C2 0.3289(3) 0.6744(2) 0.59545(17) 0.0515(5) Uani d . 1 1
H H2 0.3346 0.7810 0.5768 0.062 Uiso calc R 1 1
C C4 0.6381(2) 0.6111(2) 0.69843(15) 0.0424(4) Uani d . 1 1
H H4A 0.6730 0.7074 0.6613 0.051 Uiso calc R 1 1
H H4B 0.7417 0.5251 0.6811 0.051 Uiso calc R 1 1
C C5 0.6144(2) 0.63593(19) 0.82961(14) 0.0358(4) Uani d . 1 1
C C6 0.7773(2) 0.68798(18) 0.89114(14) 0.0338(4) Uani d . 1 1
C C7 0.7817(2) 0.6637(2) 1.01146(15) 0.0406(4) Uani d . 1 1
H H7 0.6829 0.6193 1.0511 0.049 Uiso calc R 1 1
C C8 0.9308(2) 0.7049(2) 1.07242(15) 0.0424(4) Uani d . 1 1
H H8 0.9362 0.6863 1.1525 0.051 Uiso calc R 1 1
C C9 1.0720(2) 0.77451(19) 1.01137(15) 0.0371(4) Uani d . 1 1
C C10 1.0712(2) 0.8032(2) 0.89326(15) 0.0414(4) Uani d . 1 1
H H10 1.1675 0.8522 0.8550 0.050 Uiso calc R 1 1
C C11 0.9229(2) 0.7571(2) 0.83234(15) 0.0406(4) Uani d . 1 1
H H11 0.9210 0.7726 0.7518 0.049 Uiso calc R 1 1
O O99 0.1349(2) 0.12450(17) 0.62347(13) 0.0642(4) Uani d . 1 1
O O98 0.4506(2) -0.00097(18) 0.75108(12) 0.0637(4) Uani d . 1 1
O O97 0.2217(2) 0.0003(2) 0.39699(13) 0.0722(5) Uani d . 1 1
H H99A 0.1543 0.2299 0.6204 0.050 Uiso d . 1 1
H H97A 0.4667 0.0315 0.8314 0.050 Uiso d . 1 1
H H98B 0.1248 -0.0565 0.3864 0.050 Uiso d . 1 1
H H97B 0.5662 0.0090 0.7015 0.050 Uiso d . 1 1
H H98A 0.1948 0.0377 0.4793 0.050 Uiso d . 1 1
H H99B 0.2425 0.0856 0.6676 0.050 Uiso d . 1 1

loop_
_atom_site_aniso_label
_atom_site_aniso_U_11
_atom_site_aniso_U_22
_atom_site_aniso_U_33
_atom_site_aniso_U_12
_atom_site_aniso_U_13
_atom_site_aniso_U_23
N1 0.0397(7) 0.0469(8) 0.0407(8) -0.0126(6) -0.0110(6) -0.0026(6)
N2 0.0515(9) 0.0647(11) 0.0585(10) -0.0221(8) -0.0183(8) -0.0040(8)
N3 0.0367(8) 0.0479(9) 0.0531(9) -0.0068(7) -0.0099(7) -0.0106(7)
O1 0.0378(6) 0.0623(8) 0.0492(7) -0.0205(6) -0.0024(5) 0.0014(6)
O2 0.0667(9) 0.0919(12) 0.0602(9) -0.0248(8) -0.0329(7) 0.0109(8)
O3 0.0504(8) 0.0624(9) 0.0709(9) -0.0267(7) -0.0123(7) -0.0072(7)
C1 0.0548(11) 0.0473(11) 0.0608(12) -0.0178(9) -0.0208(9) 0.0036(9)
C3 0.0460(10) 0.0633(13) 0.0526(11) -0.0033(9) -0.0194(9) -0.0086(9)
C2 0.0560(11) 0.0462(11) 0.0535(11) -0.0056(9) -0.0189(9) -0.0017(9)
C4 0.0374(8) 0.0508(10) 0.0422(10) -0.0155(8) -0.0067(7) -0.0037(8)
C5 0.0328(8) 0.0340(8) 0.0421(9) -0.0091(7) -0.0047(7) 0.0017(7)
C6 0.0301(8) 0.0339(8) 0.0381(9) -0.0057(6) -0.0041(6) -0.0022(7)
C7 0.0377(9) 0.0461(10) 0.0402(9) -0.0143(7) 0.0001(7) 0.0005(7)
C8 0.0437(9) 0.0494(10) 0.0355(9) -0.0101(8) -0.0057(7) -0.0021(7)
C9 0.0302(8) 0.0364(9) 0.0454(10) -0.0048(7) -0.0079(7) -0.0067(7)
C10 0.0340(8) 0.0475(10) 0.0455(10) -0.0146(7) -0.0029(7) 0.0031(8)
C11 0.0369(8) 0.0509(10) 0.0362(9) -0.0126(7) -0.0047(7) 0.0026(7)
O99 0.0636(9) 0.0654(9) 0.0702(10) -0.0253(7) -0.0200(7) -0.0047(7)
O98 0.0592(8) 0.0769(10) 0.0603(9) -0.0240(7) -0.0123(7) -0.0083(7)
O97 0.0731(10) 0.0947(12) 0.0566(9) -0.0379(9) -0.0064(7) 0.0001(8)

loop_
_atom_type_symbol
_atom_type_description
_atom_type_scat_dispersion_real
_atom_type_scat_dispersion_imag
_atom_type_scat_source
C C 0.0033 0.0016 'International Tables Vol C Tables 4.2.6.8 and 6.1.1.4'
H H 0.0000 0.0000 'International Tables Vol C Tables 4.2.6.8 and 6.1.1.4'
N N 0.0061 0.0033 'International Tables Vol C Tables 4.2.6.8 and 6.1.1.4'
O O 0.0106 0.0060 'International Tables Vol C Tables 4.2.6.8 and 6.1.1.4'

loop_
_geom_angle_atom_site_label_1
_geom_angle_atom_site_label_2
_geom_angle_atom_site_label_3
_geom_angle
C1 N1 C2 106.24(15)
C1 N1 C4 126.56(15)
C2 N1 C4 127.03(15)
C1 N2 C3 104.60(15)
O2 N3 O3 123.52(14)
O2 N3 C9 117.83(15)
O3 N3 C9 118.64(15)
N2 C1 N1 112.50(17)
N2 C1 H1 123.8
N1 C1 H1 123.8
C2 C3 N2 110.52(16)
C2 C3 H3 124.7
N2 C3 H3 124.7
C3 C2 N1 106.15(17)
C3 C2 H2 126.9
N1 C2 H2 126.9
N1 C4 C5 111.73(14)
N1 C4 H4A 109.3
C5 C4 H4A 109.3
N1 C4 H4B 109.3
C5 C4 H4B 109.3
H4A C4 H4B 107.9
O1 C5 C6 120.81(15)
O1 C5 C4 120.80(14)
C6 C5 C4 118.35(13)
C11 C6 C7 119.68(14)
C11 C6 C5 122.38(14)
C7 C6 C5 117.94(14)
C8 C7 C6 120.62(15)
C8 C7 H7 119.7
C6 C7 H7 119.7
C7 C8 C9 118.09(15)
C7 C8 H8 121.0
C9 C8 H8 121.0
C10 C9 C8 123.15(14)
C10 C9 N3 118.71(14)
C8 C9 N3 118.12(15)
C9 C10 C11 118.18(15)
C9 C10 H10 120.9
C11 C10 H10 120.9
C10 C11 C6 120.25(15)
C10 C11 H11 119.9
C6 C11 H11 119.9
H99A O99 H99B 97.5
H97A O98 H97B 110.6
H98B O97 H98A 102.3

loop_
_geom_bond_atom_site_label_1
_geom_bond_atom_site_label_2
_geom_bond_distance
N1 C1 1.340(2)
N1 C2 1.365(2)
N1 C4 1.452(2)
N2 C1 1.308(2)
N2 C3 1.362(3)
N3 O2 1.220(2)
N3 O3 1.2206(19)
N3 C9 1.471(2)
O1 C5 1.2066(19)
C1 H1 0.9300
C3 C2 1.344(3)
C3 H3 0.9300
C2 H2 0.9300
C4 C5 1.515(2)
C4 H4A 0.9700
C4 H4B 0.9700
C5 C6 1.496(2)
C6 C11 1.389(2)
C6 C7 1.392(2)
C7 C8 1.377(2)
C7 H7 0.9300
C8 C9 1.378(2)
C8 H8 0.9300
C9 C10 1.371(2)
C10 C11 1.387(2)
C10 H10 0.9300
C11 H11 0.9300
O99 H99A 0.9205
O99 H99B 0.9522
O98 H97A 0.9789
O98 H97B 0.9798
O97 H98B 0.9014
O97 H98A 0.9967

loop_
_geom_torsion_atom_site_label_1
_geom_torsion_atom_site_label_2
_geom_torsion_atom_site_label_3
_geom_torsion_atom_site_label_4
_geom_torsion
C3 N2 C1 N1 -0.1(2)
C2 N1 C1 N2 0.3(2)
C4 N1 C1 N2 175.80(16)
C1 N2 C3 C2 -0.1(2)
N2 C3 C2 N1 0.3(2)
C1 N1 C2 C3 -0.3(2)
C4 N1 C2 C3 -175.82(17)
C1 N1 C4 C5 -75.1(2)
C2 N1 C4 C5 99.5(2)
N1 C4 C5 O1 6.7(2)
N1 C4 C5 C6 -175.66(13)
O1 C5 C6 C11 -163.62(16)
C4 C5 C6 C11 18.8(2)
O1 C5 C6 C7 17.1(2)
C4 C5 C6 C7 -160.55(15)
C11 C6 C7 C8 -1.2(3)
C5 C6 C7 C8 178.12(15)
C6 C7 C8 C9 1.7(3)
C7 C8 C9 C10 -0.5(3)
C7 C8 C9 N3 -179.09(15)
O2 N3 C9 C10 -159.83(17)
O3 N3 C9 C10 19.7(2)
O2 N3 C9 C8 18.8(2)
O3 N3 C9 C8 -161.64(16)
C8 C9 C10 C11 -1.2(3)
N3 C9 C10 C11 177.34(15)
C9 C10 C11 C6 1.8(3)
C7 C6 C11 C10 -0.6(3)
C5 C6 C11 C10 -179.88(15)
